data_7239018
loop_
_publ_author_name
'Huang, Lan'
'Su, Jingru'
'Zhong, Desheng'
'Wang, Haibo'
'Liu, Ruiyuan'
'Yu, Le'
'Zhu, Qiuhua'
'Liu, Shuwen'

_publ_section_title
;
 Copper-induced fluorescence enhancement and particle-size decrease of a
 C-6 unsubstituted tetrahydropyrimidine racemate
;
_journal_issue 32
_journal_name_full 'RSC Advances'
_journal_page_first 13286
_journal_paper_doi 10.1039/c3ra41121d
_journal_volume 3
_journal_year 2013
_chemical_formula_sum 'C27 H26 N2 O6'
_chemical_formula_weight 474.50
_space_group_IT_number 15
_space_group_name_Hall '-C 2yc'
_space_group_name_H-M_alt 'C 1 2/c 1'
_symmetry_cell_setting monoclinic
_symmetry_space_group_name_H-M 'C 1 2/c 1'
_atom_sites_solution_hydrogens geom
_atom_sites_solution_primary direct
_atom_sites_solution_secondary difmap
_audit_creation_method SHELXL-97
_cell_angle_alpha 90.00
_cell_angle_beta 101.661(4)
_cell_angle_gamma 90.00
_cell_formula_units_Z 8
_cell_length_a 21.750(6)
_cell_length_b 9.476(3)
_cell_length_c 24.315(7)
_cell_measurement_reflns_used 1182
_cell_measurement_temperature 298(2)
_cell_measurement_theta_max 21.09
_cell_measurement_theta_min 2.35
_cell_volume 4908(2)
_computing_cell_refinement 'Bruker SAINT'
_computing_data_collection 'Bruker APEX2'
_computing_data_reduction 'Bruker SAINT'
_computing_molecular_graphics 'Bruker SHELXTL'
_computing_publication_material 'Bruker SHELXTL'
_computing_structure_refinement 'SHELXL-97 (Sheldrick, 2008)'
_computing_structure_solution 'SHELXS-97 (Sheldrick, 2008)'
_diffrn_ambient_temperature 298(2)
_diffrn_measured_fraction_theta_full 0.977
_diffrn_measured_fraction_theta_max 0.977
_diffrn_radiation_monochromator graphite
_diffrn_radiation_source 'fine-focus sealed tube'
_diffrn_radiation_type MoK\a
_diffrn_radiation_wavelength 0.71073
_diffrn_reflns_av_R_equivalents 0.0487
_diffrn_reflns_av_sigmaI/netI 0.0798
_diffrn_reflns_limit_h_max 25
_diffrn_reflns_limit_h_min -21
_diffrn_reflns_limit_k_max 4
_diffrn_reflns_limit_k_min -11
_diffrn_reflns_limit_l_max 27
_diffrn_reflns_limit_l_min -28
_diffrn_reflns_number 8531
_diffrn_reflns_theta_full 25.00
_diffrn_reflns_theta_max 25.00
_diffrn_reflns_theta_min 1.71
_exptl_absorpt_coefficient_mu 0.091
_exptl_absorpt_correction_T_max 0.9811
_exptl_absorpt_correction_T_min 0.9749
_exptl_absorpt_correction_type multi-scan
_exptl_absorpt_process_details 'Higashi, T. (1995)'
_exptl_crystal_density_diffrn 1.284
_exptl_crystal_density_method 'not measured'
_exptl_crystal_F_000 2000
_exptl_crystal_size_max 0.28
_exptl_crystal_size_mid 0.25
_exptl_crystal_size_min 0.21
_refine_diff_density_max 0.212
_refine_diff_density_min -0.218
_refine_diff_density_rms 0.047
_refine_ls_extinction_method none
_refine_ls_goodness_of_fit_ref 1.041
_refine_ls_hydrogen_treatment constr
_refine_ls_matrix_type full
_refine_ls_number_parameters 320
_refine_ls_number_reflns 4218
_refine_ls_number_restraints 0
_refine_ls_restrained_S_all 1.041
_refine_ls_R_factor_all 0.1063
_refine_ls_R_factor_gt 0.0574
_refine_ls_shift/su_max 0.000
_refine_ls_shift/su_mean 0.000
_refine_ls_structure_factor_coef Fsqd
_refine_ls_weighting_details 'calc w=1/[\s^2^(Fo^2^)+(0.0573P)^2^+0.0000P] where P=(Fo^2^+2Fc^2^)/3'
_refine_ls_weighting_scheme calc
_refine_ls_wR_factor_gt 0.1305
_refine_ls_wR_factor_ref 0.1573
_reflns_number_gt 2348
_reflns_number_total 4218
_reflns_threshold_expression >2sigma(I)
_cod_data_source_file c3ra41121d.txt
_cod_data_source_block 1
_cod_depositor_comments
;
The following automatic conversions were performed:

data item '_symmetry_cell_setting' value 'Monoclinic' was changed to
'monoclinic' in accordance with the
/home/saulius/struct/COD-crude-data/automatic-downloads/DataCite-retrospective/RSC/depositions/lib/dictionaries/cif_core.dic
dictionary named 'cif_core.dic' version 2.4.2 last updated on
2011-04-26.

Automatic conversion script
Id: cif_fix_values 6909 2019-04-08 15:41:33Z antanas 
;
_cod_original_sg_symbol_H-M 'C2/c '
_cod_database_code 7239018

loop_
_symmetry_equiv_pos_as_xyz
'x, y, z'
'-x, y, -z+1/2'
'x+1/2, y+1/2, z'
'-x+1/2, y+1/2, -z+1/2'
'-x, -y, -z'
'x, -y, z-1/2'
'-x+1/2, -y+1/2, -z'
'x+1/2, -y+1/2, z-1/2'

loop_
_atom_site_label
_atom_site_type_symbol
_atom_site_fract_x
_atom_site_fract_y
_atom_site_fract_z
_atom_site_U_iso_or_equiv
_atom_site_adp_type
_atom_site_occupancy
_atom_site_symmetry_multiplicity
_atom_site_calc_flag
_atom_site_refinement_flags
N2 N 0.09253(10) 0.7995(2) 0.12005(9) 0.0438(6) Uani 1 1 d .
O4 O 0.22253(10) 0.4646(2) 0.12778(9) 0.0625(6) Uani 1 1 d .
C6 C 0.07909(12) 0.8425(3) 0.01728(11) 0.0414(7) Uani 1 1 d .
O6 O 0.22885(10) 0.7873(2) 0.16992(9) 0.0709(6) Uani 1 1 d .
O1 O 0.23226(9) 0.9431(2) -0.01611(8) 0.0639(6) Uani 1 1 d .
N1 N 0.01645(10) 0.6652(2) 0.05512(9) 0.0455(6) Uani 1 1 d .
C7 C 0.14249(13) 0.8766(3) 0.02534(11) 0.0448(7) Uani 1 1 d .
H7 H 0.1667 0.8774 0.0615 0.054 Uiso 1 1 calc R
O2 O 0.15836(10) 0.9377(3) -0.11983(9) 0.0807(7) Uani 1 1 d .
H2 H 0.1960 0.9540 -0.1101 0.121 Uiso 1 1 calc R
C15 C 0.09039(12) 0.9062(3) 0.16087(11) 0.0447(7) Uani 1 1 d .
C21 C 0.13127(12) 0.6830(3) 0.12966(11) 0.0438(7) Uani 1 1 d .
O3 O 0.14994(9) 0.3536(2) 0.06419(9) 0.0692(6) Uani 1 1 d .
C8 C 0.04764(12) 0.8025(3) 0.06567(11) 0.0433(7) Uani 1 1 d .
H8 H 0.0156 0.8736 0.0680 0.052 Uiso 1 1 calc R
C2 C 0.16986(13) 0.9092(3) -0.01927(12) 0.0462(7) Uani 1 1 d .
O5 O 0.19004(9) 0.6193(2) 0.21854(8) 0.0678(6) Uani 1 1 d .
C25 C 0.16993(15) 0.4619(3) 0.09900(12) 0.0484(7) Uani 1 1 d .
C27 C 0.06345(12) 0.5584(3) 0.04967(12) 0.0489(7) Uani 1 1 d .
H27A H 0.0753 0.5692 0.0135 0.059 Uiso 1 1 calc R
H27B H 0.0451 0.4654 0.0507 0.059 Uiso 1 1 calc R
C3 C 0.13405(14) 0.9090(3) -0.07396(12) 0.0534(8) Uani 1 1 d .
C24 C 0.12159(12) 0.5686(3) 0.09553(11) 0.0460(7) Uani 1 1 d .
C22 C 0.18919(14) 0.7024(3) 0.17499(12) 0.0528(8) Uani 1 1 d .
C5 C 0.04340(13) 0.8440(3) -0.03667(12) 0.0535(8) Uani 1 1 d .
H5 H 0.0009 0.8224 -0.0427 0.064 Uiso 1 1 calc R
C9 C -0.02458(13) 0.6334(3) 0.09268(12) 0.0540(8) Uani 1 1 d .
C4 C 0.07033(14) 0.8772(3) -0.08152(12) 0.0583(8) Uani 1 1 d .
H4 H 0.0456 0.8784 -0.1175 0.070 Uiso 1 1 calc R
C16 C 0.09262(13) 1.0465(3) 0.14594(13) 0.0573(8) Uani 1 1 d .
H16 H 0.0963 1.0707 0.1097 0.069 Uiso 1 1 calc R
C20 C 0.08464(14) 0.8716(4) 0.21478(12) 0.0634(9) Uani 1 1 d .
H20 H 0.0822 0.7774 0.2249 0.076 Uiso 1 1 calc R
C10 C -0.07526(15) 0.7219(4) 0.09403(17) 0.0768(10) Uani 1 1 d .
H10 H -0.0819 0.8007 0.0708 0.092 Uiso 1 1 calc R
C17 C 0.08939(15) 1.1509(4) 0.18503(17) 0.0753(11) Uani 1 1 d .
H17 H 0.0905 1.2453 0.1748 0.090 Uiso 1 1 calc R
C18 C 0.08464(17) 1.1163(5) 0.23849(18) 0.0869(12) Uani 1 1 d .
H18 H 0.0829 1.1869 0.2647 0.104 Uiso 1 1 calc R
C19 C 0.08250(16) 0.9762(5) 0.25353(15) 0.0825(11) Uani 1 1 d .
H19 H 0.0796 0.9525 0.2900 0.099 Uiso 1 1 calc R
C26 C 0.19620(16) 0.2468(3) 0.06050(17) 0.0867(12) Uani 1 1 d .
H26A H 0.2318 0.2896 0.0494 0.130 Uiso 1 1 calc R
H26B H 0.1783 0.1773 0.0332 0.130 Uiso 1 1 calc R
H26C H 0.2093 0.2024 0.0964 0.130 Uiso 1 1 calc R
C11 C -0.11612(18) 0.6936(5) 0.1298(2) 0.0993(14) Uani 1 1 d .
H11 H -0.1489 0.7556 0.1313 0.119 Uiso 1 1 calc R
C14 C -0.01764(19) 0.5161(4) 0.12688(18) 0.0938(13) Uani 1 1 d .
H14 H 0.0159 0.4550 0.1272 0.113 Uiso 1 1 calc R
C12 C -0.1087(2) 0.5766(6) 0.1626(2) 0.1180(16) Uani 1 1 d .
H12 H -0.1364 0.5568 0.1860 0.142 Uiso 1 1 calc R
C23 C 0.24870(17) 0.6231(5) 0.26051(16) 0.1139(16) Uani 1 1 d .
H23A H 0.2831 0.5991 0.2430 0.171 Uiso 1 1 calc R
H23B H 0.2465 0.5566 0.2898 0.171 Uiso 1 1 calc R
H23C H 0.2550 0.7163 0.2762 0.171 Uiso 1 1 calc R
C13 C -0.0599(3) 0.4892(6) 0.1604(2) 0.1313(18) Uani 1 1 d .
H13 H -0.0550 0.4082 0.1824 0.158 Uiso 1 1 calc R
C1 C 0.27407(13) 0.9289(3) 0.03702(12) 0.0617(9) Uani 1 1 d .
H1A H 0.2630 0.9962 0.0629 0.093 Uiso 1 1 calc R
H1B H 0.3163 0.9460 0.0327 0.093 Uiso 1 1 calc R
H1C H 0.2710 0.8352 0.0512 0.093 Uiso 1 1 calc R

loop_
_atom_site_aniso_label
_atom_site_aniso_U_11
_atom_site_aniso_U_22
_atom_site_aniso_U_33
_atom_site_aniso_U_23
_atom_site_aniso_U_13
_atom_site_aniso_U_12
N2 0.0466(13) 0.0399(13) 0.0405(13) -0.0080(10) -0.0018(11) 0.0071(11)
O4 0.0547(14) 0.0619(14) 0.0699(15) 0.0006(11) 0.0099(11) 0.0146(11)
C6 0.0459(17) 0.0367(15) 0.0386(16) -0.0027(12) 0.0016(13) 0.0053(12)
O6 0.0565(14) 0.0736(15) 0.0766(16) -0.0037(12) -0.0008(12) -0.0094(12)
O1 0.0523(13) 0.0783(15) 0.0582(14) 0.0060(11) 0.0043(10) -0.0046(11)
N1 0.0424(13) 0.0428(13) 0.0491(14) -0.0067(11) 0.0035(11) -0.0009(11)
C7 0.0502(18) 0.0404(16) 0.0397(16) -0.0020(13) -0.0008(13) 0.0058(13)
O2 0.0668(15) 0.1204(19) 0.0518(14) 0.0185(14) 0.0049(12) -0.0064(15)
C15 0.0396(16) 0.0472(17) 0.0444(17) -0.0116(14) 0.0018(13) 0.0024(13)
C21 0.0431(16) 0.0469(17) 0.0401(16) 0.0005(13) 0.0057(13) 0.0053(13)
O3 0.0704(14) 0.0461(12) 0.0895(16) -0.0152(11) 0.0122(12) 0.0113(10)
C8 0.0406(16) 0.0389(15) 0.0454(17) -0.0068(12) -0.0033(13) 0.0037(12)
C2 0.0447(17) 0.0396(16) 0.0514(19) 0.0010(13) 0.0026(14) 0.0029(13)
O5 0.0561(13) 0.0943(16) 0.0482(13) 0.0111(12) -0.0011(10) 0.0134(12)
C25 0.058(2) 0.0398(16) 0.0493(18) 0.0017(14) 0.0147(16) 0.0046(15)
C27 0.0519(17) 0.0410(16) 0.0517(18) -0.0087(13) 0.0059(14) 0.0025(13)
C3 0.058(2) 0.0565(19) 0.0432(18) 0.0047(14) 0.0057(15) 0.0021(15)
C24 0.0476(17) 0.0416(16) 0.0475(17) -0.0038(13) 0.0062(13) 0.0054(13)
C22 0.0499(19) 0.059(2) 0.0479(19) -0.0049(15) 0.0047(15) 0.0124(16)
C5 0.0488(18) 0.0589(19) 0.0475(19) 0.0058(15) -0.0028(15) 0.0000(14)
C9 0.0502(19) 0.0542(19) 0.0557(19) -0.0120(16) 0.0067(15) -0.0085(15)
C4 0.056(2) 0.068(2) 0.0426(18) 0.0078(15) -0.0104(15) 0.0013(16)
C16 0.0577(19) 0.0494(19) 0.060(2) -0.0101(15) 0.0000(15) 0.0050(15)
C20 0.068(2) 0.071(2) 0.052(2) -0.0104(17) 0.0131(16) 0.0045(17)
C10 0.056(2) 0.069(2) 0.108(3) -0.011(2) 0.024(2) -0.0010(18)
C17 0.066(2) 0.057(2) 0.094(3) -0.029(2) -0.005(2) 0.0071(17)
C18 0.080(3) 0.091(3) 0.083(3) -0.049(2) 0.002(2) 0.012(2)
C19 0.085(3) 0.109(3) 0.052(2) -0.028(2) 0.0117(19) 0.013(2)
C26 0.091(3) 0.051(2) 0.123(3) -0.013(2) 0.031(2) 0.0267(18)
C11 0.070(3) 0.098(3) 0.140(4) -0.034(3) 0.046(3) -0.008(2)
C14 0.102(3) 0.083(3) 0.111(3) 0.027(2) 0.055(3) 0.009(2)
C12 0.121(4) 0.131(5) 0.121(4) -0.023(3) 0.070(3) -0.030(4)
C23 0.079(3) 0.172(4) 0.075(3) 0.019(3) -0.023(2) 0.018(3)
C13 0.151(5) 0.122(4) 0.146(5) 0.034(3) 0.088(4) 0.006(3)
C1 0.0472(18) 0.066(2) 0.066(2) -0.0065(17) -0.0037(16) 0.0077(15)

loop_
_atom_type_symbol
_atom_type_description
_atom_type_scat_dispersion_real
_atom_type_scat_dispersion_imag
_atom_type_scat_source
C C 0.0033 0.0016 'International Tables Vol C Tables 4.2.6.8 and 6.1.1.4'
H H 0.0000 0.0000 'International Tables Vol C Tables 4.2.6.8 and 6.1.1.4'
N N 0.0061 0.0033 'International Tables Vol C Tables 4.2.6.8 and 6.1.1.4'
O O 0.0106 0.0060 'International Tables Vol C Tables 4.2.6.8 and 6.1.1.4'

loop_
_geom_angle_atom_site_label_1
_geom_angle_atom_site_label_2
_geom_angle_atom_site_label_3
_geom_angle
C21 N2 C15 123.7(2)
C21 N2 C8 116.0(2)
C15 N2 C8 120.1(2)
C5 C6 C7 118.8(3)
C5 C6 C8 118.8(2)
C7 C6 C8 122.4(2)
C2 O1 C1 117.9(2)
C9 N1 C27 116.6(2)
C9 N1 C8 113.7(2)
C27 N1 C8 108.8(2)
C2 C7 C6 121.1(2)
C2 C7 H7 119.5
C6 C7 H7 119.5
C3 O2 H2 109.5
C20 C15 C16 119.5(3)
C20 C15 N2 121.0(3)
C16 C15 N2 119.5(3)
C24 C21 N2 121.5(2)
C24 C21 C22 123.3(2)
N2 C21 C22 114.7(2)
C25 O3 C26 115.7(2)
N1 C8 N2 109.8(2)
N1 C8 C6 110.5(2)
N2 C8 C6 112.2(2)
N1 C8 H8 108.1
N2 C8 H8 108.1
C6 C8 H8 108.1
C7 C2 O1 125.9(2)
C7 C2 C3 120.2(3)
O1 C2 C3 113.9(3)
C22 O5 C23 114.5(3)
O4 C25 O3 121.7(3)
O4 C25 C24 127.4(3)
O3 C25 C24 110.9(3)
N1 C27 C24 112.6(2)
N1 C27 H27A 109.1
C24 C27 H27A 109.1
N1 C27 H27B 109.1
C24 C27 H27B 109.1
H27A C27 H27B 107.8
O2 C3 C4 118.6(3)
O2 C3 C2 123.2(3)
C4 C3 C2 118.3(3)
C21 C24 C25 120.1(2)
C21 C24 C27 120.4(2)
C25 C24 C27 119.2(2)
O6 C22 O5 126.0(3)
O6 C22 C21 121.1(3)
O5 C22 C21 112.9(3)
C4 C5 C6 120.5(3)
C4 C5 H5 119.8
C6 C5 H5 119.8
C14 C9 C10 117.6(3)
C14 C9 N1 123.3(3)
C10 C9 N1 119.1(3)
C5 C4 C3 121.1(3)
C5 C4 H4 119.4
C3 C4 H4 119.4
C15 C16 C17 119.9(3)
C15 C16 H16 120.1
C17 C16 H16 120.1
C19 C20 C15 120.1(3)
C19 C20 H20 120.0
C15 C20 H20 120.0
C11 C10 C9 120.6(4)
C11 C10 H10 119.7
C9 C10 H10 119.7
C18 C17 C16 120.4(3)
C18 C17 H17 119.8
C16 C17 H17 119.8
C17 C18 C19 119.8(3)
C17 C18 H18 120.1
C19 C18 H18 120.1
C20 C19 C18 120.3(4)
C20 C19 H19 119.9
C18 C19 H19 119.9
O3 C26 H26A 109.5
O3 C26 H26B 109.5
H26A C26 H26B 109.5
O3 C26 H26C 109.5
H26A C26 H26C 109.5
H26B C26 H26C 109.5
C12 C11 C10 120.6(4)
C12 C11 H11 119.7
C10 C11 H11 119.7
C13 C14 C9 120.3(4)
C13 C14 H14 119.9
C9 C14 H14 119.9
C13 C12 C11 118.6(4)
C13 C12 H12 120.7
C11 C12 H12 120.7
O5 C23 H23A 109.5
O5 C23 H23B 109.5
H23A C23 H23B 109.5
O5 C23 H23C 109.5
H23A C23 H23C 109.5
H23B C23 H23C 109.5
C12 C13 C14 122.3(5)
C12 C13 H13 118.8
C14 C13 H13 118.8
O1 C1 H1A 109.5
O1 C1 H1B 109.5
H1A C1 H1B 109.5
O1 C1 H1C 109.5
H1A C1 H1C 109.5
H1B C1 H1C 109.5

loop_
_geom_bond_atom_site_label_1
_geom_bond_atom_site_label_2
_geom_bond_distance
N2 C21 1.380(3)
N2 C15 1.424(3)
N2 C8 1.477(3)
O4 C25 1.215(3)
C6 C5 1.383(3)
C6 C7 1.391(3)
C6 C8 1.523(4)
O6 C22 1.204(3)
O1 C2 1.382(3)
O1 C1 1.428(3)
N1 C9 1.432(4)
N1 C27 1.464(3)
N1 C8 1.466(3)
C7 C2 1.374(4)
C7 H7 0.9300
O2 C3 1.355(3)
O2 H2 0.8200
C15 C20 1.381(4)
C15 C16 1.382(4)
C21 C24 1.356(3)
C21 C22 1.508(4)
O3 C25 1.345(3)
O3 C26 1.442(3)
C8 H8 0.9800
C2 C3 1.399(4)
O5 C22 1.317(3)
O5 C23 1.464(3)
C25 C24 1.449(4)
C27 C24 1.511(3)
C27 H27A 0.9700
C27 H27B 0.9700
C3 C4 1.394(4)
C5 C4 1.375(4)
C5 H5 0.9300
C9 C14 1.378(4)
C9 C10 1.391(4)
C4 H4 0.9300
C16 C17 1.384(4)
C16 H16 0.9300
C20 C19 1.375(4)
C20 H20 0.9300
C10 C11 1.389(5)
C10 H10 0.9300
C17 C18 1.365(5)
C17 H17 0.9300
C18 C19 1.380(5)
C18 H18 0.9300
C19 H19 0.9300
C26 H26A 0.9600
C26 H26B 0.9600
C26 H26C 0.9600
C11 C12 1.356(6)
C11 H11 0.9300
C14 C13 1.369(6)
C14 H14 0.9300
C12 C13 1.355(6)
C12 H12 0.9300
C23 H23A 0.9600
C23 H23B 0.9600
C23 H23C 0.9600
C13 H13 0.9300
C1 H1A 0.9600
C1 H1B 0.9600
C1 H1C 0.9600
